data_4112653
loop_
_publ_author_name
'Maryjane Tremayne'
'Leanne Grice'
'James C. Pyatt'
'Colin C. Seaton'
'Benson M. Kariuki'
'Helen H. Y. Tsui'
'Sarah L. Price'
'Julian C. Cherryman'

_publ_contact_author
;
Dr. M. Tremayne,
School of Chemical Sciences,
University of Birmingham,
Edgbaston, Birmingham, B15 2TT, UK
;
_publ_contact_author_email M.Tremayne@bham.ac.uk
_publ_section_title
;
 Characterization of Complicated New Polymorphs of Chlorothalonil by X-ray
 Diffraction and Computer Crystal Structure Prediction
;
_journal_name_full 'Journal of the American Chemical Society'
_journal_page_first 7071
_journal_page_last 7081
_journal_paper_doi 10.1021/ja0498235
_journal_volume 126
_journal_year 2004
_chemical_formula_moiety 'C8 Cl4 N2'
_chemical_formula_sum 'C8 Cl4 N2'
_chemical_formula_weight 265.90
_chemical_name_systematic
; 
 ? 
;
_space_group_IT_number 166
_symmetry_cell_setting trigonal
_symmetry_space_group_name_Hall '-R 3 2"'
_symmetry_space_group_name_H-M 'R -3 m :H'
_atom_sites_solution_hydrogens geom
_atom_sites_solution_primary direct
_atom_sites_solution_secondary difmap
_audit_creation_method SHELXL
_cell_angle_alpha 90.00
_cell_angle_beta 90.00
_cell_angle_gamma 120.00
_cell_formula_units_Z 3
_cell_length_a 9.278(4)
_cell_length_b 9.278(4)
_cell_length_c 10.093(3)
_cell_measurement_reflns_used 183
_cell_measurement_temperature 296(2)
_cell_measurement_theta_max 25.18
_cell_measurement_theta_min 3.24
_cell_volume 752.4(5)
_computing_cell_refinement 'MSC software'
_computing_data_collection 'MSC software'
_computing_data_reduction 'MSC software'
_computing_structure_refinement 'SHELXL-93 (Sheldrick, 1993)'
_computing_structure_solution 'SHELXS-86 (Sheldrick, 1990)'
_diffrn_ambient_temperature 296(2)
_diffrn_measurement_device 'Rigaku R-axis IIc'
_diffrn_measurement_method 'Image plate scans'
_diffrn_radiation_monochromator graphite
_diffrn_radiation_source 'rotating anode'
_diffrn_radiation_type MoK\a
_diffrn_radiation_wavelength 0.71069
_diffrn_reflns_av_R_equivalents 0.0470
_diffrn_reflns_av_sigmaI/netI 0.0184
_diffrn_reflns_limit_h_max 11
_diffrn_reflns_limit_h_min -10
_diffrn_reflns_limit_k_max 11
_diffrn_reflns_limit_k_min -11
_diffrn_reflns_limit_l_max 2997
_diffrn_reflns_limit_l_min -12
_diffrn_reflns_number 1464
_diffrn_reflns_theta_max 25.18
_diffrn_reflns_theta_min 3.24
_exptl_absorpt_coefficient_mu 1.134
_exptl_absorpt_correction_type none
_exptl_crystal_colour clear
_exptl_crystal_density_diffrn 1.760
_exptl_crystal_description plate
_exptl_crystal_F_000 390
_exptl_crystal_size_max 0.15
_exptl_crystal_size_mid 0.10
_exptl_crystal_size_min 0.10
_refine_diff_density_max 0.359
_refine_diff_density_min -0.243
_refine_diff_density_rms 0.055
_refine_ls_extinction_method none
_refine_ls_goodness_of_fit_all 1.176
_refine_ls_goodness_of_fit_obs 1.183
_refine_ls_matrix_type full
_refine_ls_number_parameters 20
_refine_ls_number_reflns 186
_refine_ls_number_restraints 4
_refine_ls_restrained_S_all 1.167
_refine_ls_restrained_S_obs 1.174
_refine_ls_R_factor_all 0.0614
_refine_ls_R_factor_obs 0.0609
_refine_ls_shift/esd_max -0.001
_refine_ls_shift/esd_mean 0.000
_refine_ls_structure_factor_coef Fsqd
_refine_ls_weighting_details 'w=1/[\s^2^(Fo^2^)+(0.0630P)^2^+2.3967P] where P=(Fo^2^+2Fc^2^)/3'
_refine_ls_weighting_scheme calc
_refine_ls_wR_factor_all 0.1451
_refine_ls_wR_factor_obs 0.1447
_reflns_number_observed 183
_reflns_number_total 186
_reflns_observed_criterion >2sigma(I)
_cod_data_source_file ja0498235si20040111_041330_1.cif
_cod_data_source_block form2
_cod_depositor_comments
;
The following automatic conversions were performed:

'_refine_ls_weighting_scheme' value 'calc
w=1/[\s^2^(Fo^2^)+(0.0630P)^2^+2.3967P] where P=(Fo^2^+2Fc^2^)/3' was
changed to 'calc'. New tag '_refine_ls_weighting_details' was
created. The value of the new tag was set to
'w=1/[\s^2^(Fo^2^)+(0.0630P)^2^+2.3967P] where P=(Fo^2^+2Fc^2^)/3'.

Automatic conversion script
Id: cif_fix_values 3143 2015-03-26 13:38:13Z robertas 
;
_cod_original_cell_volume 752.5(5)
_cod_original_sg_symbol_H-M 'R -3 m'
_cod_database_code 4112653

loop_
_symmetry_equiv_pos_as_xyz
'x, y, z'
'-y, x-y, z'
'-x+y, -x, z'
'-y, -x, z'
'x, x-y, z'
'-x+y, y, z'
'x+2/3, y+1/3, z+1/3'
'-y+2/3, x-y+1/3, z+1/3'
'-x+y+2/3, -x+1/3, z+1/3'
'-y+2/3, -x+1/3, z+1/3'
'x+2/3, x-y+1/3, z+1/3'
'-x+y+2/3, y+1/3, z+1/3'
'x+1/3, y+2/3, z+2/3'
'-y+1/3, x-y+2/3, z+2/3'
'-x+y+1/3, -x+2/3, z+2/3'
'-y+1/3, -x+2/3, z+2/3'
'x+1/3, x-y+2/3, z+2/3'
'-x+y+1/3, y+2/3, z+2/3'
'-x, -y, -z'
'y, -x+y, -z'
'x-y, x, -z'
'y, x, -z'
'-x, -x+y, -z'
'x-y, -y, -z'
'-x+2/3, -y+1/3, -z+1/3'
'y+2/3, -x+y+1/3, -z+1/3'
'x-y+2/3, x+1/3, -z+1/3'
'y+2/3, x+1/3, -z+1/3'
'-x+2/3, -x+y+1/3, -z+1/3'
'x-y+2/3, -y+1/3, -z+1/3'
'-x+1/3, -y+2/3, -z+2/3'
'y+1/3, -x+y+2/3, -z+2/3'
'x-y+1/3, x+2/3, -z+2/3'
'y+1/3, x+2/3, -z+2/3'
'-x+1/3, -x+y+2/3, -z+2/3'
'x-y+1/3, -y+2/3, -z+2/3'

loop_
_atom_site_aniso_label
_atom_site_aniso_U_11
_atom_site_aniso_U_22
_atom_site_aniso_U_33
_atom_site_aniso_U_23
_atom_site_aniso_U_13
_atom_site_aniso_U_12
Cl1 0.0517(14) 0.0956(14) 0.080(2) 0.0023(13) 0.005(3) 0.0259(7)
N1 0.125(18) 0.091(8) 0.087(13) 0.027(7) 0.053(14) 0.062(9)
C1 0.056(3) 0.066(2) 0.045(2) 0.0012(10) 0.002(2) 0.0279(14)
C2 0.0517(14) 0.0956(14) 0.080(2) 0.0023(13) 0.005(3) 0.0259(7)

loop_
_atom_site_label
_atom_site_type_symbol
_atom_site_fract_x
_atom_site_fract_y
_atom_site_fract_z
_atom_site_U_iso_or_equiv
_atom_site_thermal_displace_type
_atom_site_occupancy
_atom_site_calc_flag
_atom_site_refinement_flags
Cl1 Cl 0.3860(3) 0.19299(14) 0.9945(8) 0.0806(11) Uani 0.67 d SPD
N1 N 0.4804(12) 0.2402(6) 0.9995(8) 0.098(6) Uani 0.33 d SPD
C1 C 0.1733(6) 0.0866(3) 0.9994(4) 0.0567(13) Uani 1 d SD
C2 C 0.3539(12) 0.1770(6) 1.0031(83) 0.0806(11) Uani 0.33 d SPD

loop_
_atom_type_symbol
_atom_type_description
_atom_type_scat_dispersion_real
_atom_type_scat_dispersion_imag
_atom_type_scat_source
C C 0.0033 0.0016 'International Tables Vol C Tables 4.2.6.8 and 6.1.1.4'
N N 0.0061 0.0033 'International Tables Vol C Tables 4.2.6.8 and 6.1.1.4'
Cl Cl 0.1484 0.1585 'International Tables Vol C Tables 4.2.6.8 and 6.1.1.4'

loop_
_geom_angle_atom_site_label_1
_geom_angle_atom_site_label_2
_geom_angle_atom_site_label_3
_geom_angle
_geom_angle_site_symmetry_1
_geom_angle_site_symmetry_3
N1 Cl1 C1 174.6(3) . .
Cl1 N1 C2 5.8(52) . .
C1 C1 C1 119.990(9) 20_557 21_557
C1 C1 C2 119.98(8) 20_557 .
C1 C1 C2 119.97(12) 21_557 .
C1 C1 Cl1 120.005(11) 20_557 .
C1 C1 Cl1 120.002(11) 21_557 .
C2 C1 Cl1 3.1(36) . .
N1 C2 C1 176.5(85) . .

loop_
_geom_bond_atom_site_label_1
_geom_bond_atom_site_label_2
_geom_bond_distance
_geom_bond_site_symmetry_2
Cl1 N1 0.761(9) .
Cl1 C1 1.710(5) .
N1 C2 1.017(9) .
C1 C1 1.393(5) 20_557
C1 C1 1.393(5) 21_557
C1 C2 1.452(9) .
